data_7209407
loop_
_publ_author_name
'Steiner, C.'
'Range, K.J.'
'Andratschke, M.'

_publ_section_title
;
 Hochdrucksynthese und Kristallstruktur von Nd4 Au2 O9 und Gd4 Au2 O9
;
_journal_name_full
;
Zeitschrift fuer Naturforschung, Teil B. Anorganische Chemie, Organische
 Chemie (42,1987-)
;
_journal_page_first 811
_journal_page_last 816
_journal_volume 51
_journal_year 1996
_chemical_formula_sum 'Au2 Gd4 O9'
_chemical_name_systematic 'Gd4 Au2 O9'
_space_group_IT_number 60
_symmetry_space_group_name_Hall '-P 2n 2ab'
_symmetry_space_group_name_H-M 'P b c n'
_cell_angle_alpha 90
_cell_angle_beta 90
_cell_angle_gamma 90
_cell_formula_units_Z 4
_cell_length_a 11.922
_cell_length_b 6.1242
_cell_length_c 11.917
_cell_volume 870.092
_citation_journal_id_ASTM ZNBSEN
_cod_data_source_file gold_502.cif
_cod_data_source_block Au2Gd4O9
_cod_original_cell_volume 870.0925
_cod_database_code 7209407

loop_
_symmetry_equiv_pos_as_xyz
x,y,z
-x+1/2,-y+1/2,z+1/2
x+1/2,-y+1/2,-z
-x,y,-z+1/2
-x,-y,-z
x-1/2,y-1/2,-z-1/2
-x-1/2,y-1/2,z
x,-y,z-1/2

loop_
_atom_site_label
_atom_site_type_symbol
_atom_site_fract_x
_atom_site_fract_y
_atom_site_fract_z
_atom_site_occupancy
_atom_site_U_iso_or_equiv
Au1 Au+3 0.22881 0.07995 0.01114 1 0.0
Gd2 Gd+3 0.48927 0.24207 0.08976 1 0.0
O4 O-2 0.3357 0.44 0.3537 1 0.0
Gd1 Gd+3 0.15911 0.3012 0.26396 1 0.0
O3 O-2 0.0795 0.112 0.0877 1 0.0
O2 O-2 0.3028 0.123 0.1584 1 0.0
O5 O-2 0.1168 0.442 0.4461 1 0.0
O1 O-2 0.5 0.024 0.25 1 0.0
